data_1541007
loop_
_publ_author_name
'Stahl, R.'
'Jacobs, H.'

_publ_section_title
;
 Synthese und Kristallstruktur von Na Zn (O H)3 . (H2 O) und Na Zn (O H)3
;
_journal_name_full 'Zeitschrift fuer Anorganische und Allgemeine Chemie'
_journal_page_first 25
_journal_page_last 29
_journal_volume 624
_journal_year 1998
_chemical_formula_sum 'H9 Na O6 Zn'
_chemical_name_systematic 'Na Zn (O H)3 (H2 O)3'
_space_group_IT_number 2
_symmetry_space_group_name_Hall '-P 1'
_symmetry_space_group_name_H-M 'P -1'
_cell_angle_alpha 93.13
_cell_angle_beta 98.31
_cell_angle_gamma 93.4
_cell_formula_units_Z 2
_cell_length_a 3.344
_cell_length_b 8.058
_cell_length_c 11.138
_cell_volume 295.843
_citation_journal_id_ASTM ZAACAB
_cod_data_source_file Stahl_ZAACAB_1998_1828.cif
_cod_data_source_block H9Na1O6Zn1
_cod_original_cell_volume 295.8432
_cod_original_formula_sum 'H9 Na1 O6 Zn1'
_cod_database_code 1541007

loop_
_symmetry_equiv_pos_as_xyz
x,y,z
-x,-y,-z

loop_
_atom_site_label
_atom_site_type_symbol
_atom_site_fract_x
_atom_site_fract_y
_atom_site_fract_z
_atom_site_occupancy
_atom_site_U_iso_or_equiv
H8 H+1 0.41 0.134 0.625 1 0.0
H4 H+1 0.27 0.425 0.393 1 0.0
H1 H+1 0.71 0.416 0.099 1 0.0
O6 O-2 0.282 0.0234 0.6088 1 0.0
Zn1 Zn+2 0.27066 0.58992 0.17432 1 0.0
H7 H+1 0.08 0.136 0.087 1 0.0
H5 H+1 0.4 0.316 0.479 1 0.0
O4 O-2 0.2849 0.3379 0.4059 1 0.0
H9 H+1 0.22 0.056 0.658 1 0.0
O5 O-2 0.13 0.0994 0.1432 1 0.0
O3 O-2 0.3459 0.6648 0.3466 1 0.0
H2 H+1 0.5 0.796 0.065 1 0.0
H6 H+1 0.17 0.018 0.14 1 0.0
H3 H+1 0.14 0.687 0.361 1 0.0
Na1 Na+1 0.7114 0.213 0.27801 1 0.0
O2 O-2 0.2644 0.7694 0.0634 1 0.0
O1 O-2 0.7425 0.4612 0.1526 1 0.0
